data_1535326
loop_
_publ_author_name
'Takano, Y.'

_publ_section_title
;
 Studies on crystal structure and morphology of hokutolite series.
;
_journal_name_full
;
Kobutsugaku Zasshi (= Journal of the Mineralogical Society of Japan)
;
_journal_page_first 255
_journal_page_last 276
_journal_volume 4
_journal_year 1959
_chemical_formula_sum 'Ba0.69 O4 Pb0.31 S'
_chemical_name_systematic '(Ba0.69 Pb0.31) (S O4)'
_space_group_IT_number 62
_symmetry_space_group_name_Hall '-P 2ac 2n'
_symmetry_space_group_name_H-M 'P n m a'
_cell_angle_alpha 90
_cell_angle_beta 90
_cell_angle_gamma 90
_cell_formula_units_Z 4
_cell_length_a 8.76
_cell_length_b 5.445
_cell_length_c 7.093
_cell_volume 338.323
_citation_journal_id_ASTM KOBZAI
_cod_data_source_file Takano_KOBZAI_1959_937.cif
_cod_data_source_block Ba0.69O4Pb0.31S1
_cod_original_cell_volume 338.3234
_cod_original_formula_sum 'Ba0.69 O4 Pb0.31 S1'
_cod_database_code 1535326

loop_
_symmetry_equiv_pos_as_xyz
x,y,z
-x+1/2,-y,z+1/2
x+1/2,-y+1/2,-z+1/2
-x,y+1/2,-z
-x,-y,-z
x-1/2,y,-z-1/2
-x-1/2,y-1/2,z-1/2
x,-y-1/2,z

loop_
_atom_site_label
_atom_site_type_symbol
_atom_site_fract_x
_atom_site_fract_y
_atom_site_fract_z
_atom_site_occupancy
_atom_site_U_iso_or_equiv
S1 S+6 0.936 0.25 0.695 1 0.0
Ba1 Ba+2 0.315 0.25 0.336 0.69 0.0
O2 O-2 0.817 0.25 0.547 1 0.0
Pb1 Pb+2 0.315 0.25 0.336 0.31 0.0
O3 O-2 0.089 0.25 0.606 1 0.0
O1 O-2 0.919 0.028 0.814 1 0.0
